data_1540961
loop_
_publ_author_name
'Shepelev, Yu.F.'
'Anderson, A.A.'
'Smolin, Yu.I.'

_publ_section_title
;
 Crystal structure of a partially lithium-exchanged X zeolite in hydrated
 (25 oC) and dehydrated (275oC) states
;
_journal_name_full Zeolites
_journal_page_first 61
_journal_page_last 63
_journal_volume 10
_journal_year 1990
_chemical_formula_sum 'Al92 H138.12 Li17.28 Na30.72 O453.06 Si100'
_chemical_name_systematic 'Li17.28 Na30.72 (Al92 Si100 O384) (H2 O)69.06'
_space_group_IT_number 203
_symmetry_space_group_name_Hall '-F 2uv 2vw 3'
_symmetry_space_group_name_H-M 'F d -3 :2'
_cell_angle_alpha 90
_cell_angle_beta 90
_cell_angle_gamma 90
_cell_formula_units_Z 1
_cell_length_a 24.82
_cell_length_b 24.82
_cell_length_c 24.82
_cell_volume 15289.924
_citation_journal_id_ASTM ZEOLD3
_cod_data_source_file Shepelev_ZEOLD3_1990_1376.cif
_cod_data_source_block H138.12Al92Li17.28Na30.72O453.06Si100
_cod_original_cell_volume 15289.92
_cod_original_formula_sum 'H138.12 Al92 Li17.28 Na30.72 O453.06 Si100'
_cod_database_code 1540961

loop_
_symmetry_equiv_pos_as_xyz
x,y,z
-x+1/4,-y+1/4,z
x,-y+1/4,-z+1/4
-x+1/4,y,-z+1/4
z,x,y
-z+1/4,-x+1/4,y
z,-x+1/4,-y+1/4
-z+1/4,x,-y+1/4
y,z,x
y,-z+1/4,-x+1/4
-y+1/4,z,-x+1/4
-y+1/4,-z+1/4,x
-x,-y,-z
x-1/4,y-1/4,-z
-x,y-1/4,z-1/4
x-1/4,-y,z-1/4
-z,-x,-y
z-1/4,x-1/4,-y
-z,x-1/4,y-1/4
z-1/4,-x,y-1/4
-y,-z,-x
-y,z-1/4,x-1/4
y-1/4,-z,x-1/4
y-1/4,z-1/4,-x
x,y+1/2,z+1/2
-x+1/4,-y+3/4,z+1/2
x,-y+3/4,-z+3/4
-x+1/4,y+1/2,-z+3/4
z,x+1/2,y+1/2
-z+1/4,-x+3/4,y+1/2
z,-x+3/4,-y+3/4
-z+1/4,x+1/2,-y+3/4
y,z+1/2,x+1/2
y,-z+3/4,-x+3/4
-y+1/4,z+1/2,-x+3/4
-y+1/4,-z+3/4,x+1/2
-x,-y+1/2,-z+1/2
x-1/4,y+1/4,-z+1/2
-x,y+1/4,z+1/4
x-1/4,-y+1/2,z+1/4
-z,-x+1/2,-y+1/2
z-1/4,x+1/4,-y+1/2
-z,x+1/4,y+1/4
z-1/4,-x+1/2,y+1/4
-y,-z+1/2,-x+1/2
-y,z+1/4,x+1/4
y-1/4,-z+1/2,x+1/4
y-1/4,z+1/4,-x+1/2
x+1/2,y,z+1/2
-x+3/4,-y+1/4,z+1/2
x+1/2,-y+1/4,-z+3/4
-x+3/4,y,-z+3/4
z+1/2,x,y+1/2
-z+3/4,-x+1/4,y+1/2
z+1/2,-x+1/4,-y+3/4
-z+3/4,x,-y+3/4
y+1/2,z,x+1/2
y+1/2,-z+1/4,-x+3/4
-y+3/4,z,-x+3/4
-y+3/4,-z+1/4,x+1/2
-x+1/2,-y,-z+1/2
x+1/4,y-1/4,-z+1/2
-x+1/2,y-1/4,z+1/4
x+1/4,-y,z+1/4
-z+1/2,-x,-y+1/2
z+1/4,x-1/4,-y+1/2
-z+1/2,x-1/4,y+1/4
z+1/4,-x,y+1/4
-y+1/2,-z,-x+1/2
-y+1/2,z-1/4,x+1/4
y+1/4,-z,x+1/4
y+1/4,z-1/4,-x+1/2
x+1/2,y+1/2,z
-x+3/4,-y+3/4,z
x+1/2,-y+3/4,-z+1/4
-x+3/4,y+1/2,-z+1/4
z+1/2,x+1/2,y
-z+3/4,-x+3/4,y
z+1/2,-x+3/4,-y+1/4
-z+3/4,x+1/2,-y+1/4
y+1/2,z+1/2,x
y+1/2,-z+3/4,-x+1/4
-y+3/4,z+1/2,-x+1/4
-y+3/4,-z+3/4,x
-x+1/2,-y+1/2,-z
x+1/4,y+1/4,-z
-x+1/2,y+1/4,z-1/4
x+1/4,-y+1/2,z-1/4
-z+1/2,-x+1/2,-y
z+1/4,x+1/4,-y
-z+1/2,x+1/4,y-1/4
z+1/4,-x+1/2,y-1/4
-y+1/2,-z+1/2,-x
-y+1/2,z+1/4,x-1/4
y+1/4,-z+1/2,x-1/4
y+1/4,z+1/4,-x

loop_
_atom_site_label
_atom_site_type_symbol
_atom_site_fract_x
_atom_site_fract_y
_atom_site_fract_z
_atom_site_occupancy
_atom_site_U_iso_or_equiv
O4 O-2 -0.0725 0.0742 0.1725 1 0.0
O9 O-2 0.439 0.079 0.083 0.24 0.0
Al1 Al+3 -0.0524 0.1234 0.037 0.9583 0.0
O8 O-2 0.165 0.165 0.165 0.21 0.0
O6 O-2 0 0 0 0.31 0.0
Si1 Si+4 -0.0516 0.0358 0.1244 1 0.0
Li1 Li+1 0.054 0.054 0.054 0.54 0.0
O7 O-2 0.074 0.074 0.074 0.61 0.0
Na1 Na+1 0.2589 0.2589 0.2589 0.96 0.0
O2 O-2 -0.0028 -0.0012 0.1482 1 0.0
O5 O-2 0.054 0.054 0.054 0.46 0.0
O3 O-2 -0.0278 0.0704 0.0738 1 0.0
O1 O-2 -0.1026 0.0006 0.1067 1 0.0
Si2 Si+4 -0.0524 0.1234 0.037 0.0417 0.0
